data_8107332
loop_
_publ_author_name
'Nie, Jing'
'Jiahui, Mou'
'Wenxiang, Wang'

_publ_section_title
;
 The crystal structure of
 1-methyl-N-(1-methyl-1H-imidazole-2-carbonyl)-1H-imidazole-2-carboxamide,
 C10H11N5O2
;
_journal_issue 6
_journal_name_full 'Zeitschrift f\"ur Kristallographie - New Crystal Structures'
_journal_page_first 1195
_journal_page_last 1196
_journal_paper_doi 10.1515/ncrs-2022-0461
_journal_volume 237
_journal_year 2022
_chemical_formula_moiety 'C10 H11 N5 O2'
_chemical_formula_sum 'C10 H11 N5 O2'
_chemical_formula_weight 233.24
_space_group_crystal_system orthorhombic
_space_group_IT_number 29
_space_group_name_Hall 'P 2c -2ac'
_space_group_name_H-M_alt 'P c a 21'
_atom_sites_solution_hydrogens mixed
_cell_angle_alpha 90
_cell_angle_beta 90
_cell_angle_gamma 90
_cell_formula_units_Z 4
_cell_length_a 22.6173(13)
_cell_length_b 4.8730(3)
_cell_length_c 9.9921(5)
_cell_measurement_reflns_used 4179
_cell_measurement_temperature 200(2)
_cell_measurement_theta_max 27.52
_cell_measurement_theta_min 3.014
_cell_volume 1101.27(11)
_computing_cell_refinement 'CrystalClear (Rigaku, 2005)[1]'
_computing_data_collection 'CrystalClear (Rigaku, 2005)[1]'
_computing_data_reduction 'CrystalClear (Rigaku, 2005)[1]'
_computing_molecular_graphics 'Olex2 1.3 (Dolomanov et al., 2009)[2,5]'
_computing_publication_material 'Olex2 1.3 (Dolomanov et al., 2009)[2]'
_computing_structure_refinement 'SHELXL-2018/3 (Sheldrick, 2018)[4]'
_computing_structure_solution 'SHELXT 2014/5 (Sheldrick, 2014)[3]'
_diffrn_ambient_temperature 200(2)
_diffrn_measured_fraction_theta_full 0.994
_diffrn_measured_fraction_theta_max 0.995
_diffrn_measurement_device_type 'Rigaku SCXmini'
_diffrn_measurement_method '\w scans'
_diffrn_radiation_type MoK\a
_diffrn_radiation_wavelength 0.71073
_diffrn_reflns_av_R_equivalents 0.0620
_diffrn_reflns_av_unetI/netI 0.0539
_diffrn_reflns_Laue_measured_fraction_full 0.994
_diffrn_reflns_Laue_measured_fraction_max 0.995
_diffrn_reflns_limit_h_max 29
_diffrn_reflns_limit_h_min -29
_diffrn_reflns_limit_k_max 6
_diffrn_reflns_limit_k_min -6
_diffrn_reflns_limit_l_max 12
_diffrn_reflns_limit_l_min -12
_diffrn_reflns_number 9422
_diffrn_reflns_point_group_measured_fraction_full 0.993
_diffrn_reflns_point_group_measured_fraction_max 0.991
_diffrn_reflns_theta_full 25.242
_diffrn_reflns_theta_max 27.523
_diffrn_reflns_theta_min 4.079
_diffrn_source 'fine-focus sealed tube'
_exptl_absorpt_coefficient_mu 0.103
_exptl_absorpt_correction_T_max 0.988
_exptl_absorpt_correction_T_min 0.964
_exptl_crystal_colour colorless
_exptl_crystal_density_diffrn 1.407
_exptl_crystal_description prism
_exptl_crystal_F_000 488
_exptl_crystal_size_max 0.36
_exptl_crystal_size_mid 0.18
_exptl_crystal_size_min 0.14
_refine_diff_density_max 0.158
_refine_diff_density_min -0.167
_refine_diff_density_rms 0.038
_refine_ls_abs_structure_details
;
 Flack x determined using 695 quotients [(I+)-(I-)]/[(I+)+(I-)]
 (Parsons, Flack and Wagner, Acta Cryst. B69 (2013) 249-259).
;
_refine_ls_abs_structure_Flack 0.8(10)
_refine_ls_extinction_coef .
_refine_ls_extinction_method none
_refine_ls_goodness_of_fit_ref 1.091
_refine_ls_hydrogen_treatment mixed
_refine_ls_matrix_type full
_refine_ls_number_parameters 160
_refine_ls_number_reflns 2514
_refine_ls_number_restraints 1
_refine_ls_restrained_S_all 1.091
_refine_ls_R_factor_all 0.0713
_refine_ls_R_factor_gt 0.0440
_refine_ls_shift/su_max 0.000
_refine_ls_shift/su_mean 0.000
_refine_ls_structure_factor_coef Fsqd
_refine_ls_weighting_details 'w=1/[\s^2^(Fo^2^)+(0.0398P)^2^] where P=(Fo^2^+2Fc^2^)/3'
_refine_ls_weighting_scheme calc
_refine_ls_wR_factor_gt 0.0869
_refine_ls_wR_factor_ref 0.0999
_reflns_Friedel_coverage 0.882
_reflns_Friedel_fraction_full 0.991
_reflns_Friedel_fraction_max 0.987
_reflns_number_gt 1893
_reflns_number_total 2514
_reflns_threshold_expression 'I > 2\s(I)'
_cod_data_source_file suppl_j_ncrs-2022-0461_suppl.cif
_cod_data_source_block 1
_cod_database_code 8107332
_shelx_space_group_comment
;
The symmetry employed for this shelxl refinement is uniquely defined
by the following loop, which should always be used as a source of
symmetry information in preference to the above space-group names.
They are only intended as comments.
;
_publcif_info_exptl_table_max_cols 4
_publcif_info_exptl_table_use_headnotes n

loop_
_space_group_symop_operation_xyz
'x, y, z'
'-x, -y, z+1/2'
'-x+1/2, y, z+1/2'
'x+1/2, -y, z'

loop_
_atom_site_label
_atom_site_type_symbol
_atom_site_fract_x
_atom_site_fract_y
_atom_site_fract_z
_atom_site_U_iso_or_equiv
_atom_site_adp_type
_atom_site_occupancy
_atom_site_site_symmetry_order
_atom_site_calc_flag
_atom_site_refinement_flags_posn
_atom_site_refinement_flags_adp
_atom_site_refinement_flags_occupancy
_atom_site_disorder_assembly
_atom_site_disorder_group
O1 O 0.62241(11) 0.2754(5) 0.3186(2) 0.0487(7) Uani 1 1 d . . . . .
O2 O 0.71828(11) 0.5702(6) 0.4308(3) 0.0598(8) Uani 1 1 d . . . . .
N1 N 0.64554(12) 1.0242(6) 0.6563(3) 0.0398(7) Uani 1 1 d . . . . .
N3 N 0.61961(13) 0.6080(6) 0.4818(3) 0.0374(6) Uani 1 1 d . . . . .
N5 N 0.49537(11) 0.1962(5) 0.3633(2) 0.0344(6) Uani 1 1 d . . . . .
C1 C 0.67431(17) 1.1990(8) 0.7413(3) 0.0473(9) Uani 1 1 d . . . . .
H1 H 0.655297 1.327570 0.798346 0.057 Uiso 1 1 calc R U . . .
C4 C 0.68851(14) 0.8859(7) 0.5959(3) 0.0348(7) Uani 1 1 d . . . . .
C5 C 0.67876(15) 0.6744(7) 0.4949(3) 0.0385(8) Uani 1 1 d . . . . .
C6 C 0.59508(14) 0.4048(7) 0.4022(3) 0.0352(7) Uani 1 1 d . . . . .
C7 C 0.53172(13) 0.3713(6) 0.4284(3) 0.0324(7) Uani 1 1 d . . . . .
C8 C 0.50937(15) -0.0042(8) 0.2583(3) 0.0396(8) Uani 1 1 d . . . . .
H8A H 0.514130 0.091038 0.172602 0.059 Uiso 1 1 calc R U . . .
H8B H 0.477156 -0.137847 0.251260 0.059 Uiso 1 1 calc R U . . .
H8C H 0.546187 -0.099464 0.281020 0.059 Uiso 1 1 calc R U . . .
C3 C 0.80109(15) 0.8593(9) 0.6008(4) 0.0579(11) Uani 1 1 d . . . . .
H3A H 0.831987 0.962287 0.647759 0.087 Uiso 1 1 calc R U . . .
H3B H 0.806373 0.879858 0.503975 0.087 Uiso 1 1 calc R U . . .
H3C H 0.803822 0.664707 0.624840 0.087 Uiso 1 1 calc R U . . .
N2 N 0.74294(12) 0.9653(6) 0.6394(2) 0.0390(7) Uani 1 1 d . . . . .
C2 C 0.73397(17) 1.1635(8) 0.7329(3) 0.0458(9) Uani 1 1 d . . . . .
H2 H 0.763403 1.258361 0.782576 0.055 Uiso 1 1 calc R U . . .
N4 N 0.50276(12) 0.5213(6) 0.5187(3) 0.0383(6) Uani 1 1 d . . . . .
C10 C 0.44543(15) 0.4393(8) 0.5080(4) 0.0446(9) Uani 1 1 d . . . . .
H10 H 0.413622 0.511276 0.559240 0.053 Uiso 1 1 calc R U . . .
C9 C 0.44012(14) 0.2400(7) 0.4138(4) 0.0426(8) Uani 1 1 d . . . . .
H9 H 0.404793 0.148751 0.388029 0.051 Uiso 1 1 calc R U . . .
H3 H 0.5933(19) 0.694(8) 0.544(4) 0.066(13) Uiso 1 1 d . . . . .

loop_
_atom_site_aniso_label
_atom_site_aniso_U_11
_atom_site_aniso_U_22
_atom_site_aniso_U_33
_atom_site_aniso_U_23
_atom_site_aniso_U_13
_atom_site_aniso_U_12
O1 0.0377(13) 0.0595(17) 0.0489(13) -0.0220(13) 0.0049(11) -0.0012(12)
O2 0.0342(14) 0.079(2) 0.0657(16) -0.0355(16) 0.0085(13) -0.0055(13)
N1 0.0372(15) 0.0385(18) 0.0436(15) -0.0066(14) 0.0053(13) -0.0029(13)
N3 0.0313(14) 0.0379(16) 0.0430(15) -0.0117(13) 0.0004(12) -0.0023(12)
N5 0.0332(15) 0.0349(15) 0.0350(12) -0.0007(12) -0.0045(11) -0.0026(12)
C1 0.052(2) 0.042(2) 0.0473(19) -0.0132(17) 0.0069(17) -0.0040(17)
C4 0.0312(16) 0.0376(19) 0.0357(15) -0.0034(14) 0.0014(14) -0.0026(14)
C5 0.0326(18) 0.046(2) 0.0370(16) -0.0054(15) 0.0013(14) -0.0037(15)
C6 0.0329(16) 0.0366(18) 0.0360(17) -0.0039(15) -0.0025(14) 0.0011(15)
C7 0.0338(16) 0.0314(17) 0.0319(15) -0.0008(13) -0.0032(14) 0.0002(14)
C8 0.044(2) 0.0368(18) 0.0380(16) -0.0031(15) -0.0071(15) -0.0015(16)
C3 0.0304(18) 0.079(3) 0.064(2) -0.016(2) 0.0016(18) -0.0052(19)
N2 0.0334(14) 0.0458(17) 0.0379(15) -0.0060(13) 0.0013(12) -0.0054(14)
C2 0.052(2) 0.046(2) 0.0395(18) -0.0106(16) 0.0019(16) -0.0111(17)
N4 0.0334(14) 0.0424(16) 0.0392(14) -0.0029(13) 0.0025(12) -0.0016(13)
C10 0.0323(18) 0.053(2) 0.0484(19) -0.0037(18) 0.0050(15) 0.0028(16)
C9 0.0289(17) 0.052(2) 0.0466(18) 0.0003(18) -0.0038(15) -0.0055(15)

loop_
_atom_type_symbol
_atom_type_description
_atom_type_scat_dispersion_real
_atom_type_scat_dispersion_imag
_atom_type_scat_source
C C 0.0033 0.0016 'International Tables Vol C Tables 4.2.6.8 and 6.1.1.4'
H H 0.0000 0.0000 'International Tables Vol C Tables 4.2.6.8 and 6.1.1.4'
N N 0.0061 0.0033 'International Tables Vol C Tables 4.2.6.8 and 6.1.1.4'
O O 0.0106 0.0060 'International Tables Vol C Tables 4.2.6.8 and 6.1.1.4'

loop_
_geom_angle_atom_site_label_1
_geom_angle_atom_site_label_2
_geom_angle_atom_site_label_3
_geom_angle
_geom_angle_site_symmetry_1
_geom_angle_site_symmetry_3
C4 N1 C1 104.5(3) . .
C5 N3 C6 127.5(3) . .
C5 N3 H3 116(3) . .
C6 N3 H3 116(3) . .
C7 N5 C9 106.3(3) . .
C7 N5 C8 129.3(3) . .
C9 N5 C8 124.5(3) . .
C2 C1 N1 110.7(3) . .
C2 C1 H1 124.6 . .
N1 C1 H1 124.6 . .
N1 C4 N2 111.9(3) . .
N1 C4 C5 124.2(3) . .
N2 C4 C5 123.9(3) . .
O2 C5 N3 124.5(3) . .
O2 C5 C4 123.4(3) . .
N3 C5 C4 112.2(3) . .
O1 C6 N3 124.2(3) . .
O1 C6 C7 124.2(3) . .
N3 C6 C7 111.6(3) . .
N4 C7 N5 111.9(3) . .
N4 C7 C6 122.7(3) . .
N5 C7 C6 125.4(3) . .
N5 C8 H8A 109.5 . .
N5 C8 H8B 109.5 . .
H8A C8 H8B 109.5 . .
N5 C8 H8C 109.5 . .
H8A C8 H8C 109.5 . .
H8B C8 H8C 109.5 . .
N2 C3 H3A 109.5 . .
N2 C3 H3B 109.5 . .
H3A C3 H3B 109.5 . .
N2 C3 H3C 109.5 . .
H3A C3 H3C 109.5 . .
H3B C3 H3C 109.5 . .
C2 N2 C4 106.7(3) . .
C2 N2 C3 124.5(3) . .
C4 N2 C3 128.8(3) . .
N2 C2 C1 106.3(3) . .
N2 C2 H2 126.9 . .
C1 C2 H2 126.9 . .
C7 N4 C10 104.7(3) . .
C9 C10 N4 110.4(3) . .
C9 C10 H10 124.8 . .
N4 C10 H10 124.8 . .
C10 C9 N5 106.7(3) . .
C10 C9 H9 126.6 . .
N5 C9 H9 126.6 . .

loop_
_geom_bond_atom_site_label_1
_geom_bond_atom_site_label_2
_geom_bond_distance
_geom_bond_site_symmetry_2
O1 C6 1.215(4) .
O2 C5 1.211(4) .
N1 C4 1.328(4) .
N1 C1 1.368(4) .
N3 C5 1.383(4) .
N3 C6 1.386(4) .
N3 H3 0.95(4) .
N5 C7 1.352(4) .
N5 C9 1.365(4) .
N5 C8 1.467(4) .
C1 C2 1.363(5) .
C1 H1 0.9500 .
C4 N2 1.362(4) .
C4 C5 1.459(4) .
C6 C7 1.466(4) .
C7 N4 1.333(4) .
C8 H8A 0.9800 .
C8 H8B 0.9800 .
C8 H8C 0.9800 .
C3 N2 1.465(4) .
C3 H3A 0.9800 .
C3 H3B 0.9800 .
C3 H3C 0.9800 .
N2 C2 1.359(4) .
C2 H2 0.9500 .
N4 C10 1.361(4) .
C10 C9 1.358(5) .
C10 H10 0.9500 .
C9 H9 0.9500 .

loop_
_geom_torsion_atom_site_label_1
_geom_torsion_atom_site_label_2
_geom_torsion_atom_site_label_3
_geom_torsion_atom_site_label_4
_geom_torsion
_geom_torsion_site_symmetry_1
_geom_torsion_site_symmetry_2
_geom_torsion_site_symmetry_3
_geom_torsion_site_symmetry_4
C4 N1 C1 C2 -0.7(4) . . . .
C1 N1 C4 N2 0.2(4) . . . .
C1 N1 C4 C5 -179.7(3) . . . .
C6 N3 C5 O2 4.4(6) . . . .
C6 N3 C5 C4 -175.5(3) . . . .
N1 C4 C5 O2 172.0(4) . . . .
N2 C4 C5 O2 -7.8(5) . . . .
N1 C4 C5 N3 -8.1(5) . . . .
N2 C4 C5 N3 172.0(3) . . . .
C5 N3 C6 O1 -9.5(5) . . . .
C5 N3 C6 C7 172.2(3) . . . .
C9 N5 C7 N4 0.8(4) . . . .
C8 N5 C7 N4 -179.5(3) . . . .
C9 N5 C7 C6 -177.1(3) . . . .
C8 N5 C7 C6 2.6(5) . . . .
O1 C6 C7 N4 -178.4(3) . . . .
N3 C6 C7 N4 -0.1(4) . . . .
O1 C6 C7 N5 -0.7(5) . . . .
N3 C6 C7 N5 177.6(3) . . . .
N1 C4 N2 C2 0.4(4) . . . .
C5 C4 N2 C2 -179.7(3) . . . .
N1 C4 N2 C3 178.2(3) . . . .
C5 C4 N2 C3 -1.8(5) . . . .
C4 N2 C2 C1 -0.7(3) . . . .
C3 N2 C2 C1 -178.7(3) . . . .
N1 C1 C2 N2 0.9(4) . . . .
N5 C7 N4 C10 -1.0(4) . . . .
C6 C7 N4 C10 177.0(3) . . . .
C7 N4 C10 C9 0.8(4) . . . .
N4 C10 C9 N5 -0.3(4) . . . .
C7 N5 C9 C10 -0.3(4) . . . .
C8 N5 C9 C10 180.0(3) . . . .

loop_
_publcif_info_datablock.id
_publcif_info_datablock.publ_exptl
_publcif_info_datablock.publ_geom
_publcif_info_datablock.structure
{264dce75-131a-4e49-a688-7fb4448b7316} y y y

loop_
_publcif_info_exptl_table_extra_item
sin_theta_over_lambda_max

loop_
_publcif_info_tables.block_id
_publcif_info_tables.reference_item
{264dce75-131a-4e49-a688-7fb4448b7316} '_publcif_info_datablock.publ_exptl'
